data_8102644
loop_
_publ_author_name
'Wei-Jie Gong'
'Jin Yang'

_publ_section_title
;
 Crystal structure of
 diacetato-(m-1,1'-(1,4-butanediyl)diimidazole)zinc(II),
 Zn(CH3CO2)2(C10H14N4)
;
_journal_issue 1
_journal_name_full 'Zeitschrift f\"ur Kristallographie - New Crystal Structures'
_journal_page_first 207
_journal_volume 225
_journal_year 2010
_chemical_formula_moiety 'C14 H20 N4 O4 Zn'
_chemical_formula_sum 'C14 H20 N4 O4 Zn'
_chemical_formula_weight 373.71
_chemical_melting_point ?
_chemical_name_common
;
[[carboxylate -zinc(II)]-two(\m-1,1'-(1,4-butanediyl)diimidazole)]
;
_chemical_name_systematic
;
[[carboxylate -zinc(II)]-two(\m-1,1'-(1,4-butanediyl)diimidazole)]
;
_space_group_IT_number 2
_symmetry_cell_setting triclinic
_symmetry_space_group_name_Hall '-P 1'
_symmetry_space_group_name_H-M 'P -1'
_atom_sites_solution_hydrogens geom
_atom_sites_solution_primary direct
_atom_sites_solution_secondary difmap
_audit_creation_method SHELXL-97
_cell_angle_alpha 76.745(5)
_cell_angle_beta 85.845(5)
_cell_angle_gamma 71.046(5)
_cell_formula_units_Z 2
_cell_length_a 7.989(5)
_cell_length_b 8.432(5)
_cell_length_c 13.819(5)
_cell_measurement_reflns_used 2574
_cell_measurement_temperature 293(2)
_cell_measurement_theta_max 29.240
_cell_measurement_theta_min 3.34
_cell_volume 857.0(8)
_computing_cell_refinement CrysAlis
_computing_data_collection 'CrysAlis [4]'
_computing_data_reduction CrysAlis
_computing_structure_refinement 'SHELXL-97 [6]'
_computing_structure_solution 'SHELXS-97 [5]'
_diffrn_ambient_temperature 293(2)
_diffrn_detector_area_resol_mean 10.0
_diffrn_measured_fraction_theta_full 0.994
_diffrn_measured_fraction_theta_max 0.859
_diffrn_measurement_device_type 'Oxford Diffraction Gemini R Ultra'
_diffrn_measurement_method '\w scan'
_diffrn_radiation_monochromator graphite
_diffrn_radiation_source 'fine-focus sealed tube'
_diffrn_radiation_type MoK\a
_diffrn_radiation_wavelength 0.71069
_diffrn_reflns_av_R_equivalents 0.0398
_diffrn_reflns_av_sigmaI/netI 0.0832
_diffrn_reflns_limit_h_max 10
_diffrn_reflns_limit_h_min -7
_diffrn_reflns_limit_k_max 11
_diffrn_reflns_limit_k_min -11
_diffrn_reflns_limit_l_max 18
_diffrn_reflns_limit_l_min -18
_diffrn_reflns_number 9892
_diffrn_reflns_theta_full 25.00
_diffrn_reflns_theta_max 29.24
_diffrn_reflns_theta_min 4.31
_exptl_absorpt_coefficient_mu 1.457
_exptl_absorpt_correction_T_max 0.827
_exptl_absorpt_correction_T_min 0.743
_exptl_absorpt_correction_type empirical
_exptl_absorpt_process_details
;
Oxford Diffraction: CrysAlis [4].
;
_exptl_crystal_colour colorless
_exptl_crystal_density_diffrn 1.448
_exptl_crystal_density_method 'not measured'
_exptl_crystal_description block
_exptl_crystal_F_000 388
_exptl_crystal_size_max 0.21
_exptl_crystal_size_mid 0.17
_exptl_crystal_size_min 0.13
_refine_diff_density_max 0.274
_refine_diff_density_min -0.241
_refine_diff_density_rms 0.056
_refine_ls_extinction_method none
_refine_ls_goodness_of_fit_ref 0.864
_refine_ls_hydrogen_treatment constr
_refine_ls_matrix_type full
_refine_ls_number_parameters 208
_refine_ls_number_reflns 4002
_refine_ls_number_restraints 0
_refine_ls_restrained_S_all 0.864
_refine_ls_R_factor_all 0.0734
_refine_ls_R_factor_gt 0.0361
_refine_ls_shift/su_max 0.001
_refine_ls_shift/su_mean 0.000
_refine_ls_structure_factor_coef Fsqd
_refine_ls_weighting_details 'calc w=1/[\s^2^(Fo^2^)+(0.0272P)^2^+0.0000P] where P=(Fo^2^+2Fc^2^)/3'
_refine_ls_weighting_scheme calc
_refine_ls_wR_factor_gt 0.0598
_refine_ls_wR_factor_ref 0.0646
_reflns_number_gt 2574
_reflns_number_total 4002
_reflns_threshold_expression >2sigma(I)
_cod_data_source_file 1267-2889.cff
_cod_data_source_block p-1
_cod_depositor_comments
;
The following automatic conversions were performed:
'_symmetry_cell_setting' value 'Triclinic' changed to 'triclinic'
according to '/home/saulius/struct/CIF-dictionaries/cif_core.dic'
dictionary named 'cif_core.dic' version 2.4.1 from 2010-06-29.

Automatic conversion script
Id: cif_fix_enum 1555 2011-01-17 13:19:09Z saulius 

The following automatic conversions were performed:

'_chemical_melting_point' value 'not measured' was changed to '?' -
the value is undefined or not given.

Automatic conversion script
Id: cif_fix_values 1569 2011-02-09 13:29:24Z adriana 
;
_cod_original_sg_symbol_H-M P-1
_cod_database_code 8102644

loop_
_symmetry_equiv_pos_as_xyz
'x, y, z'
'-x, -y, -z'

loop_
_atom_site_label
_atom_site_type_symbol
_atom_site_fract_x
_atom_site_fract_y
_atom_site_fract_z
_atom_site_U_iso_or_equiv
_atom_site_adp_type
_atom_site_occupancy
_atom_site_symmetry_multiplicity
_atom_site_calc_flag
_atom_site_refinement_flags
_atom_site_disorder_assembly
_atom_site_disorder_group
Zn1 Zn 0.62309(4) 0.58750(3) 0.24765(2) 0.03379(10) Uani 1 1 d . . .
N4 N 0.7706(3) 0.9567(2) 0.34097(13) 0.0380(5) Uani 1 1 d . . .
O2 O 0.4980(2) 0.45942(18) 0.34539(12) 0.0478(4) Uani 1 1 d . . .
N2 N 0.3099(3) 0.7539(2) -0.00371(14) 0.0404(5) Uani 1 1 d . . .
O1 O 0.8569(2) 0.41437(18) 0.25488(13) 0.0512(5) Uani 1 1 d . . .
N3 N 0.6493(3) 0.78931(19) 0.29239(13) 0.0343(5) Uani 1 1 d . . .
N1 N 0.5125(3) 0.6650(2) 0.11283(13) 0.0389(5) Uani 1 1 d . . .
C11 C 0.9786(3) 0.4493(3) 0.20349(17) 0.0291(5) Uani 1 1 d . . .
C6 C 0.7991(3) 0.8124(3) 0.30827(16) 0.0359(6) Uani 1 1 d . . .
H6 H 0.9106 0.7381 0.2981 0.043 Uiso 1 1 calc R . .
C9 C 0.9077(4) 1.0149(3) 0.37276(18) 0.0454(6) Uani 1 1 d . . .
H9A H 0.8777 1.1383 0.3487 0.055 Uiso 1 1 calc R . .
H9B H 1.0198 0.9613 0.3433 0.055 Uiso 1 1 calc R . .
C4 C 0.1379(3) 0.7994(3) -0.05141(18) 0.0477(6) Uani 1 1 d . . .
H4A H 0.0753 0.7219 -0.0167 0.057 Uiso 1 1 calc R . .
H4B H 0.1563 0.7849 -0.1194 0.057 Uiso 1 1 calc R . .
C10 C 0.9273(4) 0.9721(3) 0.48379(18) 0.0479(7) Uani 1 1 d . . .
H10A H 0.9541 0.8491 0.5080 0.058 Uiso 1 1 calc R . .
H10B H 0.8162 1.0284 0.5132 0.058 Uiso 1 1 calc R . .
C8 C 0.5920(4) 1.0293(3) 0.3457(2) 0.0533(7) Uani 1 1 d . . .
H8 H 0.5325 1.1313 0.3656 0.064 Uiso 1 1 calc R . .
C12 C 0.3410(4) 0.5450(3) 0.36627(18) 0.0437(6) Uani 1 1 d . . .
C1 C 0.3487(3) 0.6830(3) 0.09134(18) 0.0414(6) Uani 1 1 d . . .
H1 H 0.2692 0.6498 0.1376 0.050 Uiso 1 1 calc R . .
C5 C 0.0253(4) 0.9825(3) -0.05156(18) 0.0500(7) Uani 1 1 d . . .
H5A H -0.0820 1.0089 -0.0891 0.060 Uiso 1 1 calc R . .
H5B H 0.0893 1.0592 -0.0855 0.060 Uiso 1 1 calc R . .
C3 C 0.4579(4) 0.7832(4) -0.0463(2) 0.0744(9) Uani 1 1 d . . .
H3 H 0.4716 0.8321 -0.1127 0.089 Uiso 1 1 calc R . .
C7 C 0.5176(3) 0.9260(3) 0.31626(19) 0.0480(7) Uani 1 1 d . . .
H7 H 0.3968 0.9443 0.3127 0.058 Uiso 1 1 calc R . .
C2 C 0.5813(4) 0.7283(4) 0.0256(2) 0.0709(9) Uani 1 1 d . . .
H2 H 0.6963 0.7330 0.0168 0.085 Uiso 1 1 calc R . .
C13 C 1.1578(4) 0.3101(3) 0.2163(2) 0.0670(9) Uani 1 1 d . . .
H13A H 1.1485 0.2111 0.2644 0.100 Uiso 1 1 calc R . .
H13B H 1.2426 0.3523 0.2389 0.100 Uiso 1 1 calc R . .
H13C H 1.1956 0.2788 0.1538 0.100 Uiso 1 1 calc R . .
C14 C 0.2579(4) 0.4582(4) 0.4549(2) 0.0742(10) Uani 1 1 d . . .
H14A H 0.3379 0.3457 0.4813 0.111 Uiso 1 1 calc R . .
H14B H 0.1497 0.4483 0.4350 0.111 Uiso 1 1 calc R . .
H14C H 0.2332 0.5251 0.5049 0.111 Uiso 1 1 calc R . .
O4 O 0.2618(3) 0.6903(2) 0.32087(14) 0.0641(5) Uani 1 1 d . . .
O3 O 0.9645(3) 0.5865(2) 0.14478(14) 0.0646(5) Uani 1 1 d . . .

loop_
_atom_site_aniso_label
_atom_site_aniso_U_11
_atom_site_aniso_U_22
_atom_site_aniso_U_33
_atom_site_aniso_U_23
_atom_site_aniso_U_13
_atom_site_aniso_U_12
Zn1 0.03097(17) 0.03118(14) 0.03853(16) -0.00726(11) -0.00211(12) -0.00873(11)
N4 0.0446(14) 0.0319(9) 0.0411(11) -0.0111(8) -0.0051(10) -0.0138(9)
O2 0.0391(11) 0.0460(9) 0.0589(11) -0.0108(8) 0.0121(9) -0.0173(8)
N2 0.0348(13) 0.0497(11) 0.0350(12) -0.0095(9) -0.0042(10) -0.0100(9)
O1 0.0370(11) 0.0361(8) 0.0690(12) -0.0022(8) 0.0062(10) -0.0040(8)
N3 0.0333(12) 0.0307(9) 0.0378(11) -0.0092(8) -0.0030(10) -0.0072(9)
N1 0.0362(13) 0.0457(10) 0.0350(11) -0.0072(9) -0.0017(10) -0.0141(10)
C11 0.0282(14) 0.0274(11) 0.0348(13) -0.0099(10) 0.0043(11) -0.0117(10)
C6 0.0351(15) 0.0336(11) 0.0391(13) -0.0101(10) 0.0014(12) -0.0100(10)
C9 0.0500(17) 0.0445(13) 0.0498(16) -0.0117(12) -0.0048(13) -0.0238(12)
C4 0.0431(17) 0.0603(15) 0.0417(14) -0.0160(12) -0.0087(13) -0.0138(13)
C10 0.0552(19) 0.0481(13) 0.0503(16) -0.0129(12) -0.0040(14) -0.0271(12)
C8 0.0445(18) 0.0388(13) 0.0742(19) -0.0267(13) -0.0072(15) 0.0015(12)
C12 0.0418(17) 0.0535(15) 0.0434(15) -0.0180(13) 0.0070(13) -0.0215(13)
C1 0.0400(17) 0.0472(13) 0.0373(15) -0.0047(11) -0.0026(13) -0.0168(12)
C5 0.0449(17) 0.0605(15) 0.0394(14) -0.0065(12) -0.0087(13) -0.0108(13)
C3 0.050(2) 0.126(3) 0.0346(16) 0.0054(16) 0.0017(16) -0.0278(19)
C7 0.0349(15) 0.0398(12) 0.0661(18) -0.0200(12) -0.0083(13) -0.0003(11)
C2 0.0401(19) 0.120(3) 0.0480(18) 0.0010(17) 0.0008(16) -0.0325(18)
C13 0.0324(17) 0.0658(17) 0.101(2) -0.0267(17) 0.0128(17) -0.0103(14)
C14 0.059(2) 0.087(2) 0.069(2) -0.0028(17) 0.0255(18) -0.0277(17)
O4 0.0517(13) 0.0603(11) 0.0661(13) -0.0055(10) 0.0098(11) -0.0067(10)
O3 0.0557(14) 0.0621(11) 0.0699(13) -0.0031(10) 0.0115(11) -0.0209(10)

loop_
_atom_type_symbol
_atom_type_description
_atom_type_scat_dispersion_real
_atom_type_scat_dispersion_imag
_atom_type_scat_source
C C 0.0033 0.0016 'International Tables Vol C Tables 4.2.6.8 and 6.1.1.4'
H H 0.0000 0.0000 'International Tables Vol C Tables 4.2.6.8 and 6.1.1.4'
N N 0.0061 0.0033 'International Tables Vol C Tables 4.2.6.8 and 6.1.1.4'
O O 0.0106 0.0060 'International Tables Vol C Tables 4.2.6.8 and 6.1.1.4'
Zn Zn 0.2839 1.4301 'International Tables Vol C Tables 4.2.6.8 and 6.1.1.4'

loop_
_geom_angle_atom_site_label_1
_geom_angle_atom_site_label_2
_geom_angle_atom_site_label_3
_geom_angle
_geom_angle_site_symmetry_1
_geom_angle_site_symmetry_3
_geom_angle_publ_flag
O1 Zn1 O2 99.60(8) . . ?
O1 Zn1 N1 114.14(8) . . ?
O2 Zn1 N1 113.08(9) . . ?
O1 Zn1 N3 107.46(8) . . ?
O2 Zn1 N3 112.20(7) . . ?
N1 Zn1 N3 109.93(8) . . ?
C6 N4 C8 106.7(2) . . ?
C6 N4 C9 125.6(2) . . ?
C8 N4 C9 127.46(19) . . ?
C12 O2 Zn1 115.55(15) . . ?
C1 N2 C3 106.3(2) . . ?
C1 N2 C4 126.6(2) . . ?
C3 N2 C4 127.0(2) . . ?
C11 O1 Zn1 119.47(14) . . ?
C6 N3 C7 105.97(18) . . ?
C6 N3 Zn1 126.18(14) . . ?
C7 N3 Zn1 127.80(17) . . ?
C1 N1 C2 104.8(2) . . ?
C1 N1 Zn1 126.81(16) . . ?
C2 N1 Zn1 128.0(2) . . ?
O3 C11 O1 124.9(2) . . ?
O3 C11 C13 118.9(2) . . ?
O1 C11 C13 116.2(2) . . ?
N3 C6 N4 111.3(2) . . ?
N4 C9 C10 112.11(18) . . ?
N2 C4 C5 112.3(2) . . ?
C9 C10 C10 111.9(2) . 2_776 ?
C7 C8 N4 107.21(19) . . ?
O4 C12 O2 123.8(2) . . ?
O4 C12 C14 120.5(2) . . ?
O2 C12 C14 115.6(2) . . ?
N1 C1 N2 112.3(2) . . ?
C4 C5 C5 114.1(3) . 2_575 ?
C2 C3 N2 107.0(2) . . ?
C8 C7 N3 108.8(2) . . ?
C3 C2 N1 109.6(3) . . ?

loop_
_geom_bond_atom_site_label_1
_geom_bond_atom_site_label_2
_geom_bond_distance
_geom_bond_site_symmetry_2
_geom_bond_publ_flag
Zn1 O1 1.9542(18) . ?
Zn1 O2 1.9557(16) . ?
Zn1 N1 1.996(2) . ?
Zn1 N3 2.0136(19) . ?
N4 C6 1.339(3) . ?
N4 C8 1.361(3) . ?
N4 C9 1.467(3) . ?
O2 C12 1.278(3) . ?
N2 C1 1.326(3) . ?
N2 C3 1.352(3) . ?
N2 C4 1.464(3) . ?
O1 C11 1.235(3) . ?
N3 C6 1.314(3) . ?
N3 C7 1.371(3) . ?
N1 C1 1.316(3) . ?
N1 C2 1.357(3) . ?
C11 O3 1.228(3) . ?
C11 C13 1.520(3) . ?
C9 C10 1.501(3) . ?
C4 C5 1.512(3) . ?
C10 C10 1.516(5) 2_776 ?
C8 C7 1.346(3) . ?
C12 O4 1.223(3) . ?
C12 C14 1.504(3) . ?
C5 C5 1.521(4) 2_575 ?
C3 C2 1.345(4) . ?
